data_7128445
loop_
_publ_author_name
'Deng, Peng'
'Shi, Xianghui'
'Gong, Xun'
'Cheng, Jianhua'

_publ_section_title
;
 Trinuclear scandium methylidyne complexes stabilized by
 pentamethylcyclopentadienyl ligands.
;
_journal_issue 52
_journal_name_full 'Chemical communications (Cambridge, England)'
_journal_page_first 6436
_journal_page_last 6439
_journal_paper_doi 10.1039/d1cc01645h
_journal_volume 57
_journal_year 2021
_chemical_formula_moiety 'C39 H64 N O3 Sc3'
_chemical_formula_sum 'C39 H64 N O3 Sc3'
_chemical_formula_weight 729.79
_chemical_name_common '[(Cp*)Sc(OMe)]3(CHCNtBu)'
_chemical_properties_physical Air-sensitive,Moisture-sensitive
_space_group_crystal_system triclinic
_space_group_IT_number 2
_space_group_name_Hall '-P 1'
_space_group_name_H-M_alt 'P -1'
_atom_sites_solution_hydrogens mixed
_atom_sites_solution_primary iterative
_atom_sites_solution_secondary iterative
_audit_creation_method SHELXL-2018/3
_audit_update_record
;
2020-09-28 deposited with the CCDC.	2021-05-31 downloaded from the CCDC.
;
_cell_angle_alpha 63.681(2)
_cell_angle_beta 77.428(2)
_cell_angle_gamma 76.109(2)
_cell_formula_units_Z 4
_cell_length_a 12.1700(6)
_cell_length_b 19.2637(9)
_cell_length_c 19.9851(10)
_cell_measurement_reflns_used 9979
_cell_measurement_temperature 193(2)
_cell_measurement_theta_max 29.92
_cell_measurement_theta_min 2.41
_cell_volume 4043.3(3)
_computing_data_collection 'Bruker D8 Venture diffractometer'
_computing_molecular_graphics 'ORTEP-3 for Windows (Farrugia, 2012)'
_computing_publication_material 'WinGX publication routines (Farrugia, 2012)'
_computing_structure_refinement 'SHELXL-2018/3 (Sheldrick, 2018)'
_computing_structure_solution 'SUPERFLIP (Palatinus & Chapuis,2007)'
_diffrn_ambient_temperature 193(2)
_diffrn_measured_fraction_theta_full 0.995
_diffrn_measured_fraction_theta_max 0.995
_diffrn_measurement_device_type 'CCD area detector'
_diffrn_measurement_method 'phi and omega scans'
_diffrn_radiation_type MoK\a
_diffrn_radiation_wavelength 0.71073
_diffrn_reflns_av_R_equivalents 0.0604
_diffrn_reflns_av_unetI/netI 0.0351
_diffrn_reflns_Laue_measured_fraction_full 0.995
_diffrn_reflns_Laue_measured_fraction_max 0.995
_diffrn_reflns_limit_h_max 14
_diffrn_reflns_limit_h_min -14
_diffrn_reflns_limit_k_max 22
_diffrn_reflns_limit_k_min -22
_diffrn_reflns_limit_l_max 23
_diffrn_reflns_limit_l_min -23
_diffrn_reflns_number 111818
_diffrn_reflns_point_group_measured_fraction_full 0.995
_diffrn_reflns_point_group_measured_fraction_max 0.995
_diffrn_reflns_theta_full 24.999
_diffrn_reflns_theta_max 24.999
_diffrn_reflns_theta_min 1.941
_exptl_absorpt_coefficient_mu 0.523
_exptl_absorpt_correction_T_max 0.954
_exptl_absorpt_correction_T_min 0.929
_exptl_absorpt_correction_type empirical
_exptl_absorpt_process_details 'Sheldrick, G. M. SADABS, Version 2.10; Bruker AXS, Inc.: Madison, WI 2003.'
_exptl_crystal_colour Yellow
_exptl_crystal_density_diffrn 1.199
_exptl_crystal_density_method 'not measured'
_exptl_crystal_description Block
_exptl_crystal_F_000 1568
_exptl_crystal_recrystallization_method 'Re-crystallisation from solvent: benzene'
_exptl_crystal_size_max 0.140
_exptl_crystal_size_mid 0.130
_exptl_crystal_size_min 0.090
_refine_diff_density_max 0.426
_refine_diff_density_min -0.363
_refine_diff_density_rms 0.058
_refine_ls_extinction_method none
_refine_ls_goodness_of_fit_ref 1.059
_refine_ls_hydrogen_treatment mixed
_refine_ls_matrix_type full
_refine_ls_number_parameters 840
_refine_ls_number_reflns 14160
_refine_ls_number_restraints 0
_refine_ls_restrained_S_all 1.059
_refine_ls_R_factor_all 0.0569
_refine_ls_R_factor_gt 0.0419
_refine_ls_shift/su_max 0.001
_refine_ls_shift/su_mean 0.000
_refine_ls_structure_factor_coef Fsqd
_refine_ls_weighting_details 'w=1/[\s^2^(Fo^2^)+(0.0456P)^2^+4.4439P] where P=(Fo^2^+2Fc^2^)/3'
_refine_ls_weighting_scheme calc
_refine_ls_wR_factor_gt 0.1038
_refine_ls_wR_factor_ref 0.1135
_reflns_Friedel_coverage 0.000
_reflns_number_gt 11468
_reflns_number_total 14160
_reflns_threshold_expression 'I > 2\s(I)'
_cod_data_source_file d1cc01645h2.cif
_cod_data_source_block Deng07-2020
_cod_depositor_comments
;
Adding full bibliography for 7128441--7128448.cif.

2024-10-08
Z value and formula fixed to values more according to usual
chemical conventions.                 miguel
;
_cod_original_formula_sum 'C78 H128 N2 O6 Sc6'
_cod_original_formula_weight 1459.58
_cod_original_formula_moiety 'C78 H128 N2 O6 Sc6'
_cod_original_formula_units_Z 2
_cod_database_code 7128445
_shelx_shelxl_version_number 2018/3
_shelx_space_group_comment
;

The symmetry employed for this shelxl refinement is uniquely defined

by the following loop, which should always be used as a source of

symmetry information in preference to the above space-group names.

They are only intended as comments.

;
_shelx_estimated_absorpt_t_min 0.930
_shelx_estimated_absorpt_t_max 0.954

loop_
_space_group_symop_operation_xyz
'x, y, z'
'-x, -y, -z'

loop_
_atom_site_label
_atom_site_type_symbol
_atom_site_fract_x
_atom_site_fract_y
_atom_site_fract_z
_atom_site_U_iso_or_equiv
_atom_site_adp_type
_atom_site_occupancy
_atom_site_site_symmetry_order
_atom_site_calc_flag
_atom_site_refinement_flags_posn
_atom_site_refinement_flags_adp
_atom_site_refinement_flags_occupancy
_atom_site_disorder_assembly
_atom_site_disorder_group
C1 C 0.3609(2) 1.07950(15) 0.25521(15) 0.0240(6) Uani 1 1 d . . . . .
C2 C 0.3299(2) 1.01481(14) 0.31763(14) 0.0200(5) Uani 1 1 d . . . . .
C4 C 0.2667(2) 1.04356(15) 0.42956(15) 0.0265(6) Uani 1 1 d . . . . .
C5 C 0.3796(3) 1.0613(2) 0.4333(2) 0.0431(8) Uani 1 1 d . . . . .
H5A H 0.365629 1.097002 0.458246 0.065 Uiso 1 1 calc R U . . .
H5B H 0.427587 1.012322 0.461978 0.065 Uiso 1 1 calc R U . . .
H5C H 0.418553 1.085985 0.382248 0.065 Uiso 1 1 calc R U . . .
C6 C 0.1889(2) 1.11917(17) 0.38658(17) 0.0331(7) Uani 1 1 d . . . . .
H6A H 0.174443 1.154378 0.412064 0.050 Uiso 1 1 calc R U . . .
H6B H 0.225954 1.145008 0.335141 0.050 Uiso 1 1 calc R U . . .
H6C H 0.116356 1.106584 0.384987 0.050 Uiso 1 1 calc R U . . .
C7 C 0.2043(3) 1.00581(19) 0.50842(17) 0.0443(8) Uani 1 1 d . . . . .
H7A H 0.189522 1.041785 0.533095 0.066 Uiso 1 1 calc R U . . .
H7B H 0.131756 0.994534 0.505206 0.066 Uiso 1 1 calc R U . . .
H7C H 0.251555 0.956805 0.537725 0.066 Uiso 1 1 calc R U . . .
C8 C 0.5342(3) 0.80743(17) 0.30009(19) 0.0424(8) Uani 1 1 d . . . . .
H8A H 0.557380 0.827178 0.245607 0.064 Uiso 1 1 calc R U . . .
H8B H 0.483846 0.768716 0.315356 0.064 Uiso 1 1 calc R U . . .
H8C H 0.601985 0.782660 0.326282 0.064 Uiso 1 1 calc R U . . .
C9 C 0.4381(3) 0.9447(2) 0.1174(2) 0.0492(9) Uani 1 1 d . . . . .
H9A H 0.521234 0.932733 0.106645 0.074 Uiso 1 1 calc R U . . .
H9B H 0.406513 0.895711 0.142578 0.074 Uiso 1 1 calc R U . . .
H9C H 0.405722 0.977640 0.070088 0.074 Uiso 1 1 calc R U . . .
C10 C 0.1905(3) 0.8695(2) 0.25769(19) 0.0491(9) Uani 1 1 d . . . . .
H10A H 0.175376 0.819669 0.299556 0.074 Uiso 1 1 calc R U . . .
H10B H 0.122299 0.895923 0.232066 0.074 Uiso 1 1 calc R U . . .
H10C H 0.254323 0.859259 0.222036 0.074 Uiso 1 1 calc R U . . .
C11 C 0.1980(2) 0.81292(15) 0.50090(15) 0.0288(6) Uani 1 1 d . . . . .
C12 C 0.3142(2) 0.79201(15) 0.51331(15) 0.0269(6) Uani 1 1 d . . . . .
C13 C 0.3707(2) 0.74592(15) 0.47349(15) 0.0283(6) Uani 1 1 d . . . . .
C14 C 0.2911(3) 0.73829(16) 0.43625(16) 0.0311(6) Uani 1 1 d . . . . .
C15 C 0.1842(2) 0.78065(16) 0.45334(16) 0.0308(6) Uani 1 1 d . . . . .
C16 C 0.0989(3) 0.84806(19) 0.54155(19) 0.0456(8) Uani 1 1 d . . . . .
H16A H 0.127078 0.867157 0.571633 0.068 Uiso 1 1 calc R U . . .
H16B H 0.053416 0.891922 0.504896 0.068 Uiso 1 1 calc R U . . .
H16C H 0.051437 0.808105 0.574722 0.068 Uiso 1 1 calc R U . . .
C17 C 0.3669(3) 0.80404(19) 0.56797(18) 0.0443(8) Uani 1 1 d . . . . .
H17A H 0.311639 0.838133 0.588557 0.066 Uiso 1 1 calc R U . . .
H17B H 0.388713 0.753193 0.609033 0.066 Uiso 1 1 calc R U . . .
H17C H 0.434849 0.828631 0.541944 0.066 Uiso 1 1 calc R U . . .
C18 C 0.4913(3) 0.7028(2) 0.4817(2) 0.0497(9) Uani 1 1 d . . . . .
H18A H 0.513178 0.674723 0.448960 0.074 Uiso 1 1 calc R U . . .
H18B H 0.542901 0.740566 0.467222 0.074 Uiso 1 1 calc R U . . .
H18C H 0.496198 0.665231 0.534108 0.074 Uiso 1 1 calc R U . . .
C19 C 0.3107(3) 0.68334(19) 0.3985(2) 0.0501(9) Uani 1 1 d . . . . .
H19A H 0.241941 0.689699 0.377002 0.075 Uiso 1 1 calc R U . . .
H19B H 0.375048 0.695380 0.358305 0.075 Uiso 1 1 calc R U . . .
H19C H 0.327888 0.629093 0.435543 0.075 Uiso 1 1 calc R U . . .
C20 C 0.0700(3) 0.7811(2) 0.4354(2) 0.0545(10) Uani 1 1 d . . . . .
H20A H 0.081166 0.755399 0.401094 0.082 Uiso 1 1 calc R U . . .
H20B H 0.022930 0.752776 0.481929 0.082 Uiso 1 1 calc R U . . .
H20C H 0.031759 0.835423 0.411337 0.082 Uiso 1 1 calc R U . . .
C21 C 0.6581(2) 1.03389(18) 0.26007(17) 0.0329(7) Uani 1 1 d . . . . .
C22 C 0.6307(2) 1.08369(17) 0.18634(17) 0.0335(7) Uani 1 1 d . . . . .
C23 C 0.6593(2) 1.03861(17) 0.14356(16) 0.0319(7) Uani 1 1 d . . . . .
C24 C 0.7048(2) 0.96095(17) 0.19009(16) 0.0312(6) Uani 1 1 d . . . . .
C25 C 0.7036(2) 0.95808(17) 0.26252(16) 0.0313(7) Uani 1 1 d . . . . .
C26 C 0.6544(3) 1.0594(2) 0.3218(2) 0.0517(9) Uani 1 1 d . . . . .
H26A H 0.618674 1.114655 0.306047 0.077 Uiso 1 1 calc R U . . .
H26B H 0.609970 1.027025 0.367557 0.077 Uiso 1 1 calc R U . . .
H26C H 0.732316 1.053272 0.331820 0.077 Uiso 1 1 calc R U . . .
C27 C 0.5893(3) 1.17059(18) 0.1563(2) 0.0522(9) Uani 1 1 d . . . . .
H27A H 0.575395 1.187733 0.197241 0.078 Uiso 1 1 calc R U . . .
H27B H 0.647183 1.197990 0.117093 0.078 Uiso 1 1 calc R U . . .
H27C H 0.518209 1.182800 0.134879 0.078 Uiso 1 1 calc R U . . .
C28 C 0.6494(3) 1.0701(2) 0.06121(17) 0.0504(9) Uani 1 1 d . . . . .
H28A H 0.674361 1.027375 0.044552 0.076 Uiso 1 1 calc R U . . .
H28B H 0.569803 1.092875 0.052823 0.076 Uiso 1 1 calc R U . . .
H28C H 0.697638 1.110698 0.032526 0.076 Uiso 1 1 calc R U . . .
C29 C 0.7600(3) 0.8965(2) 0.1645(2) 0.0459(8) Uani 1 1 d . . . . .
H29A H 0.784175 0.848571 0.207771 0.069 Uiso 1 1 calc R U . . .
H29B H 0.705232 0.886587 0.141675 0.069 Uiso 1 1 calc R U . . .
H29C H 0.826721 0.912549 0.127266 0.069 Uiso 1 1 calc R U . . .
C30 C 0.7498(3) 0.8893(2) 0.32972(19) 0.0496(9) Uani 1 1 d . . . . .
H30A H 0.776411 0.843304 0.317842 0.074 Uiso 1 1 calc R U . . .
H30B H 0.813632 0.902045 0.342381 0.074 Uiso 1 1 calc R U . . .
H30C H 0.689453 0.877677 0.372668 0.074 Uiso 1 1 calc R U . . .
C31 C 0.0607(2) 1.07212(18) 0.17116(16) 0.0354(7) Uani 1 1 d . . . . .
C32 C 0.1383(2) 1.07223(18) 0.10732(16) 0.0336(7) Uani 1 1 d . . . . .
C33 C 0.2051(3) 1.13117(18) 0.08620(16) 0.0366(7) Uani 1 1 d . . . . .
C34 C 0.1684(3) 1.16767(17) 0.13657(18) 0.0382(7) Uani 1 1 d . . . . .
C35 C 0.0801(3) 1.13077(18) 0.18917(16) 0.0365(7) Uani 1 1 d . . . . .
C36 C -0.0348(3) 1.0256(3) 0.2088(2) 0.0635(11) Uani 1 1 d . . . . .
H36A H -0.030311 0.988524 0.186570 0.095 Uiso 1 1 calc R U . . .
H36B H -0.028657 0.996496 0.262703 0.095 Uiso 1 1 calc R U . . .
H36C H -0.108060 1.061196 0.201691 0.095 Uiso 1 1 calc R U . . .
C37 C 0.1401(3) 1.0243(2) 0.0643(2) 0.0581(10) Uani 1 1 d . . . . .
H37A H 0.085660 0.987674 0.091261 0.087 Uiso 1 1 calc R U . . .
H37B H 0.118940 1.059404 0.014029 0.087 Uiso 1 1 calc R U . . .
H37C H 0.217004 0.994821 0.059762 0.087 Uiso 1 1 calc R U . . .
C38 C 0.2951(3) 1.1542(2) 0.01866(19) 0.0639(12) Uani 1 1 d . . . . .
H38A H 0.304320 1.119451 -0.006748 0.096 Uiso 1 1 calc R U . . .
H38B H 0.271710 1.208626 -0.016233 0.096 Uiso 1 1 calc R U . . .
H38C H 0.367764 1.149621 0.035101 0.096 Uiso 1 1 calc R U . . .
C39 C 0.2102(4) 1.2379(2) 0.1304(3) 0.0681(12) Uani 1 1 d . . . . .
H39A H 0.272512 1.251334 0.088884 0.102 Uiso 1 1 calc R U . . .
H39B H 0.147475 1.282490 0.120801 0.102 Uiso 1 1 calc R U . . .
H39C H 0.237934 1.225675 0.177569 0.102 Uiso 1 1 calc R U . . .
C40 C 0.0065(3) 1.1562(3) 0.2485(2) 0.0650(12) Uani 1 1 d . . . . .
H40A H -0.048384 1.120267 0.277587 0.097 Uiso 1 1 calc R U . . .
H40B H 0.055008 1.155272 0.282258 0.097 Uiso 1 1 calc R U . . .
H40C H -0.034624 1.209594 0.224103 0.097 Uiso 1 1 calc R U . . .
C41 C 0.2116(2) 0.59598(15) 0.24088(14) 0.0212(5) Uani 1 1 d . . . . .
C42 C 0.1024(2) 0.58401(14) 0.24661(13) 0.0196(5) Uani 1 1 d . . . . .
C43 C -0.0345(2) 0.64876(15) 0.32012(15) 0.0260(6) Uani 1 1 d . . . . .
C44 C 0.0078(3) 0.72759(16) 0.27424(18) 0.0346(7) Uani 1 1 d . . . . .
H44A H -0.010962 0.758455 0.304362 0.052 Uiso 1 1 calc R U . . .
H44B H 0.090674 0.718320 0.260628 0.052 Uiso 1 1 calc R U . . .
H44C H -0.029290 0.756424 0.228386 0.052 Uiso 1 1 calc R U . . .
C45 C 0.0205(3) 0.60272(18) 0.39242(16) 0.0376(7) Uani 1 1 d . . . . .
H45A H 0.002789 0.633783 0.422309 0.056 Uiso 1 1 calc R U . . .
H45B H -0.009293 0.553258 0.421495 0.056 Uiso 1 1 calc R U . . .
H45C H 0.103425 0.591506 0.379948 0.056 Uiso 1 1 calc R U . . .
C46 C -0.1630(2) 0.66556(19) 0.33969(19) 0.0379(7) Uani 1 1 d . . . . .
H46A H -0.181009 0.697084 0.369152 0.057 Uiso 1 1 calc R U . . .
H46B H -0.198640 0.694518 0.293277 0.057 Uiso 1 1 calc R U . . .
H46C H -0.192139 0.615921 0.369272 0.057 Uiso 1 1 calc R U . . .
C47 C 0.3438(3) 0.4505(2) 0.11314(19) 0.0494(9) Uani 1 1 d . . . . .
H47A H 0.354456 0.484099 0.059141 0.074 Uiso 1 1 calc R U . . .
H47B H 0.417970 0.421875 0.129880 0.074 Uiso 1 1 calc R U . . .
H47C H 0.294196 0.412961 0.122617 0.074 Uiso 1 1 calc R U . . .
C48 C 0.0639(3) 0.5458(2) 0.05922(18) 0.0436(8) Uani 1 1 d . . . . .
H48A H 0.134254 0.558588 0.024865 0.065 Uiso 1 1 calc R U . . .
H48B H -0.001885 0.571753 0.031145 0.065 Uiso 1 1 calc R U . . .
H48C H 0.066057 0.488846 0.082065 0.065 Uiso 1 1 calc R U . . .
C49 C 0.1154(3) 0.35223(19) 0.2660(2) 0.0511(9) Uani 1 1 d . . . . .
H49A H 0.041008 0.339417 0.268517 0.077 Uiso 1 1 calc R U . . .
H49B H 0.161508 0.355849 0.218179 0.077 Uiso 1 1 calc R U . . .
H49C H 0.154728 0.311032 0.307840 0.077 Uiso 1 1 calc R U . . .
C50 C 0.3579(2) 0.67695(17) 0.04166(16) 0.0315(7) Uani 1 1 d . . . . .
C51 C 0.2920(3) 0.72640(17) 0.07535(16) 0.0343(7) Uani 1 1 d . . . . .
C52 C 0.1842(3) 0.75269(16) 0.04853(16) 0.0367(7) Uani 1 1 d . . . . .
C53 C 0.1852(2) 0.72007(16) -0.00226(15) 0.0299(6) Uani 1 1 d . . . . .
C54 C 0.2926(2) 0.67273(16) -0.00616(15) 0.0296(6) Uani 1 1 d . . . . .
C55 C 0.4802(3) 0.6389(2) 0.0516(2) 0.0592(11) Uani 1 1 d . . . . .
H55A H 0.506382 0.607319 0.022118 0.089 Uiso 1 1 calc R U . . .
H55B H 0.527856 0.679541 0.034170 0.089 Uiso 1 1 calc R U . . .
H55C H 0.485840 0.604964 0.104909 0.089 Uiso 1 1 calc R U . . .
C56 C 0.3335(4) 0.7518(2) 0.12567(19) 0.0633(12) Uani 1 1 d . . . . .
H56A H 0.271273 0.786170 0.141899 0.095 Uiso 1 1 calc R U . . .
H56B H 0.358899 0.705429 0.169881 0.095 Uiso 1 1 calc R U . . .
H56C H 0.397415 0.780276 0.097853 0.095 Uiso 1 1 calc R U . . .
C57 C 0.0892(4) 0.8116(2) 0.0645(2) 0.0653(12) Uani 1 1 d . . . . .
H57A H 0.108842 0.825095 0.101787 0.098 Uiso 1 1 calc R U . . .
H57B H 0.078252 0.859031 0.017875 0.098 Uiso 1 1 calc R U . . .
H57C H 0.018646 0.789143 0.084086 0.098 Uiso 1 1 calc R U . . .
C58 C 0.0912(3) 0.7397(2) -0.0489(2) 0.0579(10) Uani 1 1 d . . . . .
H58A H 0.111688 0.709547 -0.079714 0.087 Uiso 1 1 calc R U . . .
H58B H 0.020201 0.726372 -0.015586 0.087 Uiso 1 1 calc R U . . .
H58C H 0.080568 0.795945 -0.081672 0.087 Uiso 1 1 calc R U . . .
C59 C 0.3352(3) 0.6330(2) -0.05934(18) 0.0476(8) Uani 1 1 d . . . . .
H59A H 0.272826 0.638512 -0.086070 0.071 Uiso 1 1 calc R U . . .
H59B H 0.397794 0.657540 -0.095787 0.071 Uiso 1 1 calc R U . . .
H59C H 0.362617 0.577194 -0.030713 0.071 Uiso 1 1 calc R U . . .
C60 C -0.1711(2) 0.43396(17) 0.28102(17) 0.0325(7) Uani 1 1 d . . . . .
C61 C -0.1587(2) 0.46086(18) 0.20187(17) 0.0347(7) Uani 1 1 d . . . . .
C62 C -0.2011(2) 0.54190(18) 0.17147(17) 0.0343(7) Uani 1 1 d . . . . .
C63 C -0.2402(2) 0.56560(17) 0.23164(17) 0.0341(7) Uani 1 1 d . . . . .
C64 C -0.2213(2) 0.49818(18) 0.29986(16) 0.0315(7) Uani 1 1 d . . . . .
C65 C -0.1544(3) 0.34999(19) 0.3386(2) 0.0508(9) Uani 1 1 d . . . . .
H65A H -0.118251 0.315345 0.313107 0.076 Uiso 1 1 calc R U . . .
H65B H -0.105447 0.344425 0.374218 0.076 Uiso 1 1 calc R U . . .
H65C H -0.228600 0.335635 0.365760 0.076 Uiso 1 1 calc R U . . .
C66 C -0.1275(3) 0.4089(2) 0.1597(2) 0.0493(9) Uani 1 1 d . . . . .
H66A H -0.100251 0.355018 0.193999 0.074 Uiso 1 1 calc R U . . .
H66B H -0.194878 0.409842 0.139756 0.074 Uiso 1 1 calc R U . . .
H66C H -0.067222 0.428190 0.118066 0.074 Uiso 1 1 calc R U . . .
C67 C -0.2171(3) 0.5956(2) 0.09049(19) 0.0558(10) Uani 1 1 d . . . . .
H67A H -0.165933 0.634488 0.070619 0.084 Uiso 1 1 calc R U . . .
H67B H -0.296391 0.622471 0.087748 0.084 Uiso 1 1 calc R U . . .
H67C H -0.199357 0.564527 0.060567 0.084 Uiso 1 1 calc R U . . .
C68 C -0.3069(3) 0.64532(19) 0.2221(2) 0.0486(9) Uani 1 1 d . . . . .
H68A H -0.324655 0.648634 0.270951 0.073 Uiso 1 1 calc R U . . .
H68B H -0.261416 0.685809 0.186918 0.073 Uiso 1 1 calc R U . . .
H68C H -0.377977 0.653439 0.202251 0.073 Uiso 1 1 calc R U . . .
C69 C -0.2595(3) 0.4897(2) 0.37955(18) 0.0445(8) Uani 1 1 d . . . . .
H69A H -0.291621 0.541419 0.379568 0.067 Uiso 1 1 calc R U . . .
H69B H -0.317670 0.455484 0.402933 0.067 Uiso 1 1 calc R U . . .
H69C H -0.193993 0.466507 0.408066 0.067 Uiso 1 1 calc R U . . .
C70 C 0.3859(2) 0.34573(15) 0.32292(16) 0.0289(6) Uani 1 1 d . . . . .
C71 C 0.3056(2) 0.35391(16) 0.38319(15) 0.0286(6) Uani 1 1 d . . . . .
C72 C 0.3188(2) 0.42207(15) 0.38867(14) 0.0250(6) Uani 1 1 d . . . . .
C73 C 0.4066(2) 0.45586(15) 0.33254(15) 0.0246(6) Uani 1 1 d . . . . .
C74 C 0.4483(2) 0.40852(16) 0.29202(15) 0.0269(6) Uani 1 1 d . . . . .
C75 C 0.4107(3) 0.27712(18) 0.3011(2) 0.0482(9) Uani 1 1 d . . . . .
H75A H 0.355217 0.241696 0.330664 0.072 Uiso 1 1 calc R U . . .
H75B H 0.404991 0.296535 0.247413 0.072 Uiso 1 1 calc R U . . .
H75C H 0.487890 0.248695 0.311134 0.072 Uiso 1 1 calc R U . . .
C76 C 0.2278(3) 0.2975(2) 0.4375(2) 0.0514(9) Uani 1 1 d . . . . .
H76A H 0.233424 0.255030 0.421916 0.077 Uiso 1 1 calc R U . . .
H76B H 0.250319 0.275373 0.488084 0.077 Uiso 1 1 calc R U . . .
H76C H 0.148975 0.325193 0.438008 0.077 Uiso 1 1 calc R U . . .
C77 C 0.2595(3) 0.4483(2) 0.45006(17) 0.0438(8) Uani 1 1 d . . . . .
H77A H 0.201948 0.415303 0.481665 0.066 Uiso 1 1 calc R U . . .
H77B H 0.315690 0.443619 0.480958 0.066 Uiso 1 1 calc R U . . .
H77C H 0.222484 0.503189 0.427479 0.066 Uiso 1 1 calc R U . . .
C78 C 0.4549(3) 0.52565(18) 0.3216(2) 0.0414(8) Uani 1 1 d . . . . .
H78A H 0.514970 0.536728 0.278527 0.062 Uiso 1 1 calc R U . . .
H78B H 0.394088 0.571419 0.312262 0.062 Uiso 1 1 calc R U . . .
H78C H 0.486995 0.514254 0.367025 0.062 Uiso 1 1 calc R U . . .
C79 C 0.5487(3) 0.4198(2) 0.23124(19) 0.0450(8) Uani 1 1 d . . . . .
H79A H 0.575836 0.468124 0.220411 0.068 Uiso 1 1 calc R U . . .
H79B H 0.610195 0.374965 0.248164 0.068 Uiso 1 1 calc R U . . .
H79C H 0.525587 0.423601 0.185572 0.068 Uiso 1 1 calc R U . . .
N1 N 0.28956(18) 0.98921(12) 0.39155(12) 0.0232(5) Uani 1 1 d . . . . .
N2 N -0.00684(17) 0.60092(12) 0.27541(12) 0.0226(5) Uani 1 1 d . . . . .
O1 O 0.47505(15) 0.87093(10) 0.31899(10) 0.0268(4) Uani 1 1 d . . . . .
O2 O 0.41050(15) 0.98494(11) 0.16436(10) 0.0276(4) Uani 1 1 d . . . . .
O3 O 0.21851(15) 0.91815(10) 0.28579(10) 0.0263(4) Uani 1 1 d . . . . .
O4 O 0.29301(15) 0.49718(10) 0.15301(10) 0.0261(4) Uani 1 1 d . . . . .
O5 O 0.05418(15) 0.57222(11) 0.11653(10) 0.0267(4) Uani 1 1 d . . . . .
O6 O 0.09945(15) 0.42546(10) 0.27124(11) 0.0265(4) Uani 1 1 d . . . . .
Sc1 Sc 0.30981(4) 0.88512(3) 0.37653(3) 0.01822(11) Uani 1 1 d . . . . .
Sc2 Sc 0.50044(4) 0.98418(3) 0.24224(3) 0.02085(12) Uani 1 1 d . . . . .
Sc3 Sc 0.25590(4) 1.02956(3) 0.21106(3) 0.02131(12) Uani 1 1 d . . . . .
Sc4 Sc 0.19771(4) 0.60888(3) 0.12430(3) 0.01939(11) Uani 1 1 d . . . . .
Sc5 Sc -0.02542(4) 0.52635(3) 0.22875(3) 0.02010(12) Uani 1 1 d . . . . .
Sc6 Sc 0.24583(4) 0.46694(3) 0.26736(3) 0.01902(11) Uani 1 1 d . . . . .
H41 H 0.234(2) 0.6268(15) 0.2626(15) 0.021(7) Uiso 1 1 d . . . . .
H1 H 0.361(2) 1.1322(16) 0.2535(15) 0.023(7) Uiso 1 1 d . . . . .

loop_
_atom_site_aniso_label
_atom_site_aniso_U_11
_atom_site_aniso_U_22
_atom_site_aniso_U_33
_atom_site_aniso_U_23
_atom_site_aniso_U_13
_atom_site_aniso_U_12
C1 0.0242(14) 0.0207(13) 0.0264(14) -0.0087(11) -0.0042(11) -0.0037(11)
C2 0.0197(12) 0.0200(12) 0.0215(13) -0.0099(11) -0.0051(10) -0.0008(10)
C4 0.0311(15) 0.0255(14) 0.0274(14) -0.0156(12) -0.0057(12) -0.0019(11)
C5 0.0424(18) 0.0480(19) 0.055(2) -0.0346(17) -0.0170(16) -0.0002(15)
C6 0.0329(16) 0.0317(16) 0.0362(16) -0.0198(13) -0.0025(13) 0.0022(12)
C7 0.067(2) 0.0386(18) 0.0301(17) -0.0211(14) 0.0010(15) -0.0059(16)
C8 0.0428(18) 0.0258(16) 0.0481(19) -0.0158(14) 0.0095(15) -0.0001(13)
C9 0.049(2) 0.065(2) 0.050(2) -0.0424(19) -0.0070(16) 0.0005(17)
C10 0.076(3) 0.0401(19) 0.0404(19) -0.0130(15) -0.0229(18) -0.0204(18)
C11 0.0297(15) 0.0227(14) 0.0232(14) -0.0007(11) -0.0002(11) -0.0053(11)
C12 0.0322(15) 0.0217(13) 0.0203(13) -0.0008(11) -0.0076(11) -0.0048(11)
C13 0.0298(15) 0.0166(13) 0.0279(15) 0.0000(11) -0.0054(12) -0.0023(11)
C14 0.0424(17) 0.0193(13) 0.0287(15) -0.0056(12) -0.0019(13) -0.0106(12)
C15 0.0305(15) 0.0268(15) 0.0300(15) -0.0013(12) -0.0069(12) -0.0136(12)
C16 0.0385(18) 0.0372(18) 0.0442(19) -0.0103(15) 0.0103(15) -0.0035(14)
C17 0.058(2) 0.0397(18) 0.0339(17) -0.0079(14) -0.0217(16) -0.0064(16)
C18 0.0400(19) 0.0422(19) 0.047(2) -0.0068(16) -0.0101(15) 0.0104(15)
C19 0.074(3) 0.0289(17) 0.051(2) -0.0173(16) -0.0071(18) -0.0135(17)
C20 0.0408(19) 0.063(2) 0.057(2) -0.0128(19) -0.0092(17) -0.0266(18)
C21 0.0210(14) 0.0448(18) 0.0372(17) -0.0199(14) 0.0041(12) -0.0139(13)
C22 0.0249(14) 0.0309(15) 0.0385(17) -0.0107(13) 0.0067(12) -0.0107(12)
C23 0.0255(14) 0.0357(16) 0.0268(15) -0.0082(13) 0.0052(12) -0.0085(12)
C24 0.0192(13) 0.0364(16) 0.0331(16) -0.0137(13) 0.0037(11) -0.0036(12)
C25 0.0178(13) 0.0371(16) 0.0317(16) -0.0073(13) -0.0023(11) -0.0060(12)
C26 0.0352(18) 0.079(3) 0.058(2) -0.040(2) 0.0022(16) -0.0228(18)
C27 0.051(2) 0.0297(17) 0.062(2) -0.0109(16) 0.0114(18) -0.0150(15)
C28 0.052(2) 0.053(2) 0.0281(17) -0.0047(15) 0.0061(15) -0.0102(17)
C29 0.0339(17) 0.047(2) 0.051(2) -0.0237(17) 0.0072(15) 0.0002(15)
C30 0.0341(17) 0.055(2) 0.044(2) -0.0078(17) -0.0137(15) 0.0024(16)
C31 0.0238(14) 0.0465(18) 0.0315(16) -0.0110(14) -0.0132(12) 0.0003(13)
C32 0.0344(16) 0.0382(17) 0.0266(15) -0.0136(13) -0.0150(13) 0.0072(13)
C33 0.0339(16) 0.0372(17) 0.0244(15) -0.0022(13) -0.0104(12) 0.0043(13)
C34 0.0439(18) 0.0265(15) 0.0398(18) -0.0073(13) -0.0236(15) 0.0058(13)
C35 0.0330(16) 0.0441(18) 0.0272(15) -0.0160(14) -0.0142(13) 0.0146(14)
C36 0.0323(19) 0.079(3) 0.069(3) -0.017(2) -0.0118(18) -0.0123(19)
C37 0.071(3) 0.062(2) 0.054(2) -0.035(2) -0.032(2) 0.011(2)
C38 0.058(2) 0.066(3) 0.0315(19) 0.0056(18) -0.0004(17) -0.002(2)
C39 0.091(3) 0.0272(18) 0.082(3) -0.0093(19) -0.048(3) 0.0045(19)
C40 0.053(2) 0.090(3) 0.050(2) -0.043(2) -0.0234(18) 0.035(2)
C41 0.0213(13) 0.0202(13) 0.0233(13) -0.0085(11) -0.0062(10) -0.0036(10)
C42 0.0218(13) 0.0165(12) 0.0180(12) -0.0044(10) -0.0038(10) -0.0034(10)
C43 0.0248(14) 0.0240(14) 0.0290(14) -0.0127(12) -0.0008(11) -0.0026(11)
C44 0.0330(16) 0.0246(15) 0.0479(18) -0.0189(14) -0.0003(14) -0.0041(12)
C45 0.0428(18) 0.0404(17) 0.0314(16) -0.0198(14) -0.0056(14) 0.0010(14)
C46 0.0264(15) 0.0415(18) 0.0492(19) -0.0266(15) 0.0057(13) -0.0051(13)
C47 0.062(2) 0.046(2) 0.0418(19) -0.0294(16) -0.0106(17) 0.0151(17)
C48 0.0404(18) 0.068(2) 0.0389(18) -0.0321(17) -0.0010(14) -0.0206(16)
C49 0.0418(19) 0.0343(18) 0.092(3) -0.0354(19) -0.0244(19) 0.0000(15)
C50 0.0259(14) 0.0345(16) 0.0266(15) -0.0014(13) -0.0028(12) -0.0150(12)
C51 0.0507(19) 0.0288(15) 0.0224(14) -0.0010(12) -0.0032(13) -0.0251(14)
C52 0.0454(18) 0.0216(14) 0.0282(16) -0.0009(12) 0.0037(13) -0.0056(13)
C53 0.0293(15) 0.0290(15) 0.0204(14) 0.0023(12) -0.0045(11) -0.0089(12)
C54 0.0314(15) 0.0311(15) 0.0216(14) -0.0053(12) 0.0011(11) -0.0118(12)
C55 0.0280(17) 0.068(3) 0.060(2) -0.003(2) -0.0064(16) -0.0156(17)
C56 0.113(3) 0.055(2) 0.0348(19) -0.0079(17) -0.008(2) -0.059(2)
C57 0.084(3) 0.0298(18) 0.052(2) -0.0067(16) 0.013(2) 0.0041(18)
C58 0.049(2) 0.063(2) 0.043(2) 0.0025(18) -0.0266(17) -0.0069(18)
C59 0.057(2) 0.049(2) 0.0348(18) -0.0179(16) 0.0091(16) -0.0165(17)
C60 0.0263(14) 0.0327(16) 0.0359(16) -0.0055(13) -0.0046(12) -0.0173(12)
C61 0.0264(15) 0.0452(18) 0.0388(17) -0.0152(14) -0.0052(13) -0.0201(13)
C62 0.0233(14) 0.0445(18) 0.0339(16) -0.0071(14) -0.0098(12) -0.0161(13)
C63 0.0173(13) 0.0365(16) 0.0429(18) -0.0072(14) -0.0090(12) -0.0082(12)
C64 0.0185(13) 0.0411(17) 0.0332(16) -0.0090(13) -0.0016(11) -0.0159(12)
C65 0.055(2) 0.0377(19) 0.052(2) -0.0053(16) -0.0057(17) -0.0212(16)
C66 0.047(2) 0.062(2) 0.054(2) -0.0289(19) -0.0074(17) -0.0260(18)
C67 0.0356(18) 0.080(3) 0.0378(19) -0.0045(18) -0.0163(15) -0.0130(18)
C68 0.0314(17) 0.0427(19) 0.066(2) -0.0145(17) -0.0204(16) -0.0001(14)
C69 0.0396(18) 0.055(2) 0.0371(18) -0.0138(16) 0.0020(14) -0.0220(16)
C70 0.0297(15) 0.0216(14) 0.0356(16) -0.0116(12) -0.0168(12) 0.0061(11)
C71 0.0274(14) 0.0234(14) 0.0263(14) -0.0002(11) -0.0109(12) -0.0022(11)
C72 0.0225(13) 0.0263(14) 0.0224(13) -0.0077(11) -0.0095(11) 0.0035(11)
C73 0.0211(13) 0.0238(13) 0.0290(14) -0.0091(11) -0.0117(11) 0.0001(11)
C74 0.0192(13) 0.0299(15) 0.0291(15) -0.0111(12) -0.0084(11) 0.0027(11)
C75 0.056(2) 0.0291(17) 0.068(2) -0.0258(17) -0.0309(18) 0.0113(15)
C76 0.052(2) 0.0409(19) 0.046(2) 0.0034(16) -0.0117(16) -0.0180(16)
C77 0.0403(18) 0.055(2) 0.0280(16) -0.0179(15) -0.0087(14) 0.0111(15)
C78 0.0343(17) 0.0368(17) 0.059(2) -0.0180(16) -0.0193(15) -0.0083(14)
C79 0.0245(15) 0.064(2) 0.0445(19) -0.0245(17) -0.0015(14) -0.0013(15)
N1 0.0255(11) 0.0227(11) 0.0215(11) -0.0102(9) -0.0028(9) -0.0025(9)
N2 0.0194(11) 0.0231(11) 0.0243(11) -0.0094(9) -0.0011(9) -0.0037(9)
O1 0.0229(9) 0.0199(9) 0.0308(10) -0.0079(8) 0.0002(8) 0.0002(7)
O2 0.0283(10) 0.0325(10) 0.0233(10) -0.0144(8) -0.0037(8) -0.0011(8)
O3 0.0303(10) 0.0249(10) 0.0267(10) -0.0090(8) -0.0089(8) -0.0083(8)
O4 0.0259(10) 0.0274(10) 0.0256(10) -0.0140(8) -0.0022(8) -0.0004(8)
O5 0.0248(9) 0.0351(11) 0.0222(9) -0.0098(8) -0.0057(8) -0.0102(8)
O6 0.0261(10) 0.0184(9) 0.0360(11) -0.0082(8) -0.0107(8) -0.0054(8)
Sc1 0.0187(2) 0.0157(2) 0.0186(2) -0.00510(19) -0.00342(18) -0.00286(18)
Sc2 0.0186(2) 0.0199(2) 0.0208(3) -0.0066(2) -0.00027(19) -0.00303(19)
Sc3 0.0208(2) 0.0210(3) 0.0197(2) -0.0059(2) -0.00550(19) -0.0017(2)
Sc4 0.0177(2) 0.0205(2) 0.0183(2) -0.0051(2) -0.00318(18) -0.00509(19)
Sc5 0.0166(2) 0.0208(2) 0.0224(3) -0.0061(2) -0.00430(19) -0.00627(19)
Sc6 0.0172(2) 0.0170(2) 0.0222(3) -0.0065(2) -0.00569(19) -0.00194(19)

loop_
_atom_type_symbol
_atom_type_description
_atom_type_scat_dispersion_real
_atom_type_scat_dispersion_imag
_atom_type_scat_source
C C 0.0033 0.0016 'International Tables Vol C Tables 4.2.6.8 and 6.1.1.4'
H H 0.0000 0.0000 'International Tables Vol C Tables 4.2.6.8 and 6.1.1.4'
N N 0.0061 0.0033 'International Tables Vol C Tables 4.2.6.8 and 6.1.1.4'
O O 0.0106 0.0060 'International Tables Vol C Tables 4.2.6.8 and 6.1.1.4'
Sc Sc 0.2519 0.3716 'International Tables Vol C Tables 4.2.6.8 and 6.1.1.4'

loop_
_geom_angle_atom_site_label_1
_geom_angle_atom_site_label_2
_geom_angle_atom_site_label_3
_geom_angle
_geom_angle_site_symmetry_1
_geom_angle_site_symmetry_3
_geom_angle_publ_flag
C2 C1 Sc2 78.96(15) . . ?
C2 C1 Sc3 76.49(16) . . ?
Sc2 C1 Sc3 83.59(9) . . ?
C2 C1 H1 126.3(15) . . ?
Sc2 C1 H1 133.5(15) . . ?
Sc3 C1 H1 135.7(15) . . ?
N1 C2 C1 143.4(2) . . ?
N1 C2 Sc1 64.80(13) . . ?
C1 C2 Sc1 151.80(19) . . ?
N1 C2 Sc3 133.10(18) . . ?
C1 C2 Sc3 69.07(15) . . ?
Sc1 C2 Sc3 90.89(9) . . ?
N1 C2 Sc2 136.70(17) . . ?
C1 C2 Sc2 66.81(15) . . ?
Sc1 C2 Sc2 90.46(8) . . ?
Sc3 C2 Sc2 78.41(8) . . ?
N1 C4 C5 108.7(2) . . ?
N1 C4 C7 109.9(2) . . ?
C5 C4 C7 110.3(3) . . ?
N1 C4 C6 110.2(2) . . ?
C5 C4 C6 110.7(2) . . ?
C7 C4 C6 107.1(2) . . ?
C4 C5 H5A 109.5 . . ?
C4 C5 H5B 109.5 . . ?
H5A C5 H5B 109.5 . . ?
C4 C5 H5C 109.5 . . ?
H5A C5 H5C 109.5 . . ?
H5B C5 H5C 109.5 . . ?
C4 C6 H6A 109.5 . . ?
C4 C6 H6B 109.5 . . ?
H6A C6 H6B 109.5 . . ?
C4 C6 H6C 109.5 . . ?
H6A C6 H6C 109.5 . . ?
H6B C6 H6C 109.5 . . ?
C4 C7 H7A 109.5 . . ?
C4 C7 H7B 109.5 . . ?
H7A C7 H7B 109.5 . . ?
C4 C7 H7C 109.5 . . ?
H7A C7 H7C 109.5 . . ?
H7B C7 H7C 109.5 . . ?
O1 C8 H8A 109.5 . . ?
O1 C8 H8B 109.5 . . ?
H8A C8 H8B 109.5 . . ?
O1 C8 H8C 109.5 . . ?
H8A C8 H8C 109.5 . . ?
H8B C8 H8C 109.5 . . ?
O2 C9 H9A 109.5 . . ?
O2 C9 H9B 109.5 . . ?
H9A C9 H9B 109.5 . . ?
O2 C9 H9C 109.5 . . ?
H9A C9 H9C 109.5 . . ?
H9B C9 H9C 109.5 . . ?
O3 C10 H10A 109.5 . . ?
O3 C10 H10B 109.5 . . ?
H10A C10 H10B 109.5 . . ?
O3 C10 H10C 109.5 . . ?
H10A C10 H10C 109.5 . . ?
H10B C10 H10C 109.5 . . ?
C15 C11 C12 108.1(2) . . ?
C15 C11 C16 122.5(3) . . ?
C12 C11 C16 128.3(3) . . ?
C15 C11 Sc1 74.91(16) . . ?
C12 C11 Sc1 73.87(15) . . ?
C16 C11 Sc1 126.70(19) . . ?
C13 C12 C11 107.5(2) . . ?
C13 C12 C17 124.2(3) . . ?
C11 C12 C17 127.7(3) . . ?
C13 C12 Sc1 75.40(15) . . ?
C11 C12 Sc1 73.43(15) . . ?
C17 C12 Sc1 124.32(19) . . ?
C12 C13 C14 108.8(2) . . ?
C12 C13 C18 123.2(3) . . ?
C14 C13 C18 127.3(3) . . ?
C12 C13 Sc1 72.39(14) . . ?
C14 C13 Sc1 74.96(15) . . ?
C18 C13 Sc1 126.1(2) . . ?
C13 C14 C15 107.1(2) . . ?
C13 C14 C19 125.9(3) . . ?
C15 C14 C19 126.0(3) . . ?
C13 C14 Sc1 73.20(15) . . ?
C15 C14 Sc1 72.30(15) . . ?
C19 C14 Sc1 128.6(2) . . ?
C11 C15 C14 108.5(2) . . ?
C11 C15 C20 123.8(3) . . ?
C14 C15 C20 127.0(3) . . ?
C11 C15 Sc1 72.94(16) . . ?
C14 C15 Sc1 75.51(16) . . ?
C20 C15 Sc1 125.2(2) . . ?
C11 C16 H16A 109.5 . . ?
C11 C16 H16B 109.5 . . ?
H16A C16 H16B 109.5 . . ?
C11 C16 H16C 109.5 . . ?
H16A C16 H16C 109.5 . . ?
H16B C16 H16C 109.5 . . ?
C12 C17 H17A 109.5 . . ?
C12 C17 H17B 109.5 . . ?
H17A C17 H17B 109.5 . . ?
C12 C17 H17C 109.5 . . ?
H17A C17 H17C 109.5 . . ?
H17B C17 H17C 109.5 . . ?
C13 C18 H18A 109.5 . . ?
C13 C18 H18B 109.5 . . ?
H18A C18 H18B 109.5 . . ?
C13 C18 H18C 109.5 . . ?
H18A C18 H18C 109.5 . . ?
H18B C18 H18C 109.5 . . ?
C14 C19 H19A 109.5 . . ?
C14 C19 H19B 109.5 . . ?
H19A C19 H19B 109.5 . . ?
C14 C19 H19C 109.5 . . ?
H19A C19 H19C 109.5 . . ?
H19B C19 H19C 109.5 . . ?
C15 C20 H20A 109.5 . . ?
C15 C20 H20B 109.5 . . ?
H20A C20 H20B 109.5 . . ?
C15 C20 H20C 109.5 . . ?
H20A C20 H20C 109.5 . . ?
H20B C20 H20C 109.5 . . ?
C25 C21 C22 108.0(3) . . ?
C25 C21 C26 125.6(3) . . ?
C22 C21 C26 125.9(3) . . ?
C25 C21 Sc2 73.35(16) . . ?
C22 C21 Sc2 73.62(17) . . ?
C26 C21 Sc2 125.1(2) . . ?
C23 C22 C21 107.9(3) . . ?
C23 C22 C27 125.4(3) . . ?
C21 C22 C27 126.5(3) . . ?
C23 C22 Sc2 73.41(16) . . ?
C21 C22 Sc2 73.35(16) . . ?
C27 C22 Sc2 123.4(2) . . ?
C22 C23 C24 108.5(3) . . ?
C22 C23 C28 125.0(3) . . ?
C24 C23 C28 126.4(3) . . ?
C22 C23 Sc2 73.72(16) . . ?
C24 C23 Sc2 73.63(16) . . ?
C28 C23 Sc2 121.7(2) . . ?
C23 C24 C25 107.6(3) . . ?
C23 C24 C29 125.9(3) . . ?
C25 C24 C29 126.0(3) . . ?
C23 C24 Sc2 73.38(15) . . ?
C25 C24 Sc2 73.18(15) . . ?
C29 C24 Sc2 125.8(2) . . ?
C21 C25 C24 108.0(2) . . ?
C21 C25 C30 124.6(3) . . ?
C24 C25 C30 127.3(3) . . ?
C21 C25 Sc2 73.63(15) . . ?
C24 C25 Sc2 73.67(15) . . ?
C30 C25 Sc2 121.9(2) . . ?
C21 C26 H26A 109.5 . . ?
C21 C26 H26B 109.5 . . ?
H26A C26 H26B 109.5 . . ?
C21 C26 H26C 109.5 . . ?
H26A C26 H26C 109.5 . . ?
H26B C26 H26C 109.5 . . ?
C22 C27 H27A 109.5 . . ?
C22 C27 H27B 109.5 . . ?
H27A C27 H27B 109.5 . . ?
C22 C27 H27C 109.5 . . ?
H27A C27 H27C 109.5 . . ?
H27B C27 H27C 109.5 . . ?
C23 C28 H28A 109.5 . . ?
C23 C28 H28B 109.5 . . ?
H28A C28 H28B 109.5 . . ?
C23 C28 H28C 109.5 . . ?
H28A C28 H28C 109.5 . . ?
H28B C28 H28C 109.5 . . ?
C24 C29 H29A 109.5 . . ?
C24 C29 H29B 109.5 . . ?
H29A C29 H29B 109.5 . . ?
C24 C29 H29C 109.5 . . ?
H29A C29 H29C 109.5 . . ?
H29B C29 H29C 109.5 . . ?
C25 C30 H30A 109.5 . . ?
C25 C30 H30B 109.5 . . ?
H30A C30 H30B 109.5 . . ?
C25 C30 H30C 109.5 . . ?
H30A C30 H30C 109.5 . . ?
H30B C30 H30C 109.5 . . ?
C35 C31 C32 107.8(3) . . ?
C35 C31 C36 124.7(3) . . ?
C32 C31 C36 127.1(3) . . ?
C35 C31 Sc3 73.30(16) . . ?
C32 C31 Sc3 73.45(16) . . ?
C36 C31 Sc3 124.3(2) . . ?
C33 C32 C31 107.8(3) . . ?
C33 C32 C37 126.1(3) . . ?
C31 C32 C37 125.8(3) . . ?
C33 C32 Sc3 73.22(16) . . ?
C31 C32 Sc3 73.75(15) . . ?
C37 C32 Sc3 124.0(2) . . ?
C34 C33 C32 108.2(3) . . ?
C34 C33 C38 125.9(3) . . ?
C32 C33 C38 125.8(3) . . ?
C34 C33 Sc3 73.94(16) . . ?
C32 C33 Sc3 73.86(16) . . ?
C38 C33 Sc3 121.0(2) . . ?
C35 C34 C33 107.8(3) . . ?
C35 C34 C39 126.5(3) . . ?
C33 C34 C39 125.5(3) . . ?
C35 C34 Sc3 73.43(16) . . ?
C33 C34 Sc3 73.22(16) . . ?
C39 C34 Sc3 123.0(2) . . ?
C34 C35 C31 108.4(3) . . ?
C34 C35 C40 126.3(3) . . ?
C31 C35 C40 124.8(3) . . ?
C34 C35 Sc3 73.84(16) . . ?
C31 C35 Sc3 73.93(16) . . ?
C40 C35 Sc3 124.61(19) . . ?
C31 C36 H36A 109.5 . . ?
C31 C36 H36B 109.5 . . ?
H36A C36 H36B 109.5 . . ?
C31 C36 H36C 109.5 . . ?
H36A C36 H36C 109.5 . . ?
H36B C36 H36C 109.5 . . ?
C32 C37 H37A 109.5 . . ?
C32 C37 H37B 109.5 . . ?
H37A C37 H37B 109.5 . . ?
C32 C37 H37C 109.5 . . ?
H37A C37 H37C 109.5 . . ?
H37B C37 H37C 109.5 . . ?
C33 C38 H38A 109.5 . . ?
C33 C38 H38B 109.5 . . ?
H38A C38 H38B 109.5 . . ?
C33 C38 H38C 109.5 . . ?
H38A C38 H38C 109.5 . . ?
H38B C38 H38C 109.5 . . ?
C34 C39 H39A 109.5 . . ?
C34 C39 H39B 109.5 . . ?
H39A C39 H39B 109.5 . . ?
C34 C39 H39C 109.5 . . ?
H39A C39 H39C 109.5 . . ?
H39B C39 H39C 109.5 . . ?
C35 C40 H40A 109.5 . . ?
C35 C40 H40B 109.5 . . ?
H40A C40 H40B 109.5 . . ?
C35 C40 H40C 109.5 . . ?
H40A C40 H40C 109.5 . . ?
H40B C40 H40C 109.5 . . ?
C42 C41 Sc6 80.19(15) . . ?
C42 C41 Sc4 76.08(15) . . ?
Sc6 C41 Sc4 83.26(9) . . ?
C42 C41 H41 125.4(15) . . ?
Sc6 C41 H41 132.7(15) . . ?
Sc4 C41 H41 136.9(15) . . ?
N2 C42 C41 143.0(2) . . ?
N2 C42 Sc5 64.95(13) . . ?
C41 C42 Sc5 151.95(19) . . ?
N2 C42 Sc4 134.52(17) . . ?
C41 C42 Sc4 69.40(15) . . ?
Sc5 C42 Sc4 90.93(9) . . ?
N2 C42 Sc6 136.34(17) . . ?
C41 C42 Sc6 65.91(14) . . ?
Sc5 C42 Sc6 91.09(9) . . ?
Sc4 C42 Sc6 77.77(7) . . ?
N2 C43 C46 109.6(2) . . ?
N2 C43 C45 108.8(2) . . ?
C46 C43 C45 109.3(2) . . ?
N2 C43 C44 110.4(2) . . ?
C46 C43 C44 107.9(2) . . ?
C45 C43 C44 110.9(2) . . ?
C43 C44 H44A 109.5 . . ?
C43 C44 H44B 109.5 . . ?
H44A C44 H44B 109.5 . . ?
C43 C44 H44C 109.5 . . ?
H44A C44 H44C 109.5 . . ?
H44B C44 H44C 109.5 . . ?
C43 C45 H45A 109.5 . . ?
C43 C45 H45B 109.5 . . ?
H45A C45 H45B 109.5 . . ?
C43 C45 H45C 109.5 . . ?
H45A C45 H45C 109.5 . . ?
H45B C45 H45C 109.5 . . ?
C43 C46 H46A 109.5 . . ?
C43 C46 H46B 109.5 . . ?
H46A C46 H46B 109.5 . . ?
C43 C46 H46C 109.5 . . ?
H46A C46 H46C 109.5 . . ?
H46B C46 H46C 109.5 . . ?
O4 C47 H47A 109.5 . . ?
O4 C47 H47B 109.5 . . ?
H47A C47 H47B 109.5 . . ?
O4 C47 H47C 109.5 . . ?
H47A C47 H47C 109.5 . . ?
H47B C47 H47C 109.5 . . ?
O5 C48 H48A 109.5 . . ?
O5 C48 H48B 109.5 . . ?
H48A C48 H48B 109.5 . . ?
O5 C48 H48C 109.5 . . ?
H48A C48 H48C 109.5 . . ?
H48B C48 H48C 109.5 . . ?
O6 C49 H49A 109.5 . . ?
O6 C49 H49B 109.5 . . ?
H49A C49 H49B 109.5 . . ?
O6 C49 H49C 109.5 . . ?
H49A C49 H49C 109.5 . . ?
H49B C49 H49C 109.5 . . ?
C51 C50 C54 108.5(3) . . ?
C51 C50 C55 125.6(3) . . ?
C54 C50 C55 125.9(3) . . ?
C51 C50 Sc4 73.88(16) . . ?
C54 C50 Sc4 73.66(15) . . ?
C55 C50 Sc4 121.3(2) . . ?
C50 C51 C52 107.6(3) . . ?
C50 C51 C56 125.3(3) . . ?
C52 C51 C56 126.8(3) . . ?
C50 C51 Sc4 73.29(16) . . ?
C52 C51 Sc4 73.21(16) . . ?
C56 C51 Sc4 123.1(2) . . ?
C53 C52 C51 108.0(3) . . ?
C53 C52 C57 125.1(3) . . ?
C51 C52 C57 126.5(3) . . ?
C53 C52 Sc4 73.97(16) . . ?
C51 C52 Sc4 73.64(16) . . ?
C57 C52 Sc4 123.1(2) . . ?
C52 C53 C54 108.0(3) . . ?
C52 C53 C58 124.7(3) . . ?
C54 C53 C58 127.1(3) . . ?
C52 C53 Sc4 73.17(15) . . ?
C54 C53 Sc4 73.19(15) . . ?
C58 C53 Sc4 123.9(2) . . ?
C50 C54 C53 107.9(3) . . ?
C50 C54 C59 125.7(3) . . ?
C53 C54 C59 126.0(3) . . ?
C50 C54 Sc4 73.38(15) . . ?
C53 C54 Sc4 73.87(15) . . ?
C59 C54 Sc4 124.3(2) . . ?
C50 C55 H55A 109.5 . . ?
C50 C55 H55B 109.5 . . ?
H55A C55 H55B 109.5 . . ?
C50 C55 H55C 109.5 . . ?
H55A C55 H55C 109.5 . . ?
H55B C55 H55C 109.5 . . ?
C51 C56 H56A 109.5 . . ?
C51 C56 H56B 109.5 . . ?
H56A C56 H56B 109.5 . . ?
C51 C56 H56C 109.5 . . ?
H56A C56 H56C 109.5 . . ?
H56B C56 H56C 109.5 . . ?
C52 C57 H57A 109.5 . . ?
C52 C57 H57B 109.5 . . ?
H57A C57 H57B 109.5 . . ?
C52 C57 H57C 109.5 . . ?
H57A C57 H57C 109.5 . . ?
H57B C57 H57C 109.5 . . ?
C53 C58 H58A 109.5 . . ?
C53 C58 H58B 109.5 . . ?
H58A C58 H58B 109.5 . . ?
C53 C58 H58C 109.5 . . ?
H58A C58 H58C 109.5 . . ?
H58B C58 H58C 109.5 . . ?
C54 C59 H59A 109.5 . . ?
C54 C59 H59B 109.5 . . ?
H59A C59 H59B 109.5 . . ?
C54 C59 H59C 109.5 . . ?
H59A C59 H59C 109.5 . . ?
H59B C59 H59C 109.5 . . ?
C64 C60 C61 108.6(3) . . ?
C64 C60 C65 123.3(3) . . ?
C61 C60 C65 127.3(3) . . ?
C64 C60 Sc5 73.82(16) . . ?
C61 C60 Sc5 73.95(16) . . ?
C65 C60 Sc5 126.2(2) . . ?
C62 C61 C60 107.8(3) . . ?
C62 C61 C66 126.0(3) . . ?
C60 C61 C66 125.2(3) . . ?
C62 C61 Sc5 73.54(16) . . ?
C60 C61 Sc5 73.77(16) . . ?
C66 C61 Sc5 127.4(2) . . ?
C61 C62 C63 108.4(3) . . ?
C61 C62 C67 127.9(3) . . ?
C63 C62 C67 123.4(3) . . ?
C61 C62 Sc5 74.29(16) . . ?
C63 C62 Sc5 73.77(15) . . ?
C67 C62 Sc5 123.2(2) . . ?
C62 C63 C64 107.7(3) . . ?
C62 C63 C68 123.6(3) . . ?
C64 C63 C68 128.0(3) . . ?
C62 C63 Sc5 73.73(15) . . ?
C64 C63 Sc5 73.96(15) . . ?
C68 C63 Sc5 125.9(2) . . ?
C60 C64 C63 107.6(3) . . ?
C60 C64 C69 123.2(3) . . ?
C63 C64 C69 128.8(3) . . ?
C60 C64 Sc5 73.91(16) . . ?
C63 C64 Sc5 73.52(15) . . ?
C69 C64 Sc5 124.37(19) . . ?
C60 C65 H65A 109.5 . . ?
C60 C65 H65B 109.5 . . ?
H65A C65 H65B 109.5 . . ?
C60 C65 H65C 109.5 . . ?
H65A C65 H65C 109.5 . . ?
H65B C65 H65C 109.5 . . ?
C61 C66 H66A 109.5 . . ?
C61 C66 H66B 109.5 . . ?
H66A C66 H66B 109.5 . . ?
C61 C66 H66C 109.5 . . ?
H66A C66 H66C 109.5 . . ?
H66B C66 H66C 109.5 . . ?
C62 C67 H67A 109.5 . . ?
C62 C67 H67B 109.5 . . ?
H67A C67 H67B 109.5 . . ?
C62 C67 H67C 109.5 . . ?
H67A C67 H67C 109.5 . . ?
H67B C67 H67C 109.5 . . ?
C63 C68 H68A 109.5 . . ?
C63 C68 H68B 109.5 . . ?
H68A C68 H68B 109.5 . . ?
C63 C68 H68C 109.5 . . ?
H68A C68 H68C 109.5 . . ?
H68B C68 H68C 109.5 . . ?
C64 C69 H69A 109.5 . . ?
C64 C69 H69B 109.5 . . ?
H69A C69 H69B 109.5 . . ?
C64 C69 H69C 109.5 . . ?
H69A C69 H69C 109.5 . . ?
H69B C69 H69C 109.5 . . ?
C74 C70 C71 108.0(2) . . ?
C74 C70 C75 125.4(3) . . ?
C71 C70 C75 126.3(3) . . ?
C74 C70 Sc6 74.22(14) . . ?
C71 C70 Sc6 72.83(14) . . ?
C75 C70 Sc6 124.18(19) . . ?
C72 C71 C70 107.6(2) . . ?
C72 C71 C76 124.6(3) . . ?
C70 C71 C76 127.5(3) . . ?
C72 C71 Sc6 73.35(14) . . ?
C70 C71 Sc6 73.98(15) . . ?
C76 C71 Sc6 123.05(19) . . ?
C73 C72 C71 108.4(2) . . ?
C73 C72 C77 125.6(3) . . ?
C71 C72 C77 125.6(3) . . ?
C73 C72 Sc6 74.38(14) . . ?
C71 C72 Sc6 73.47(15) . . ?
C77 C72 Sc6 123.99(17) . . ?
C72 C73 C74 107.8(2) . . ?
C72 C73 C78 126.4(3) . . ?
C74 C73 C78 125.6(3) . . ?
C72 C73 Sc6 72.67(14) . . ?
C74 C73 Sc6 74.01(15) . . ?
C78 C73 Sc6 123.09(18) . . ?
C70 C74 C73 108.2(2) . . ?
C70 C74 C79 126.3(3) . . ?
C73 C74 C79 125.3(3) . . ?
C70 C74 Sc6 72.95(14) . . ?
C73 C74 Sc6 73.17(14) . . ?
C79 C74 Sc6 123.83(19) . . ?
C70 C75 H75A 109.5 . . ?
C70 C75 H75B 109.5 . . ?
H75A C75 H75B 109.5 . . ?
C70 C75 H75C 109.5 . . ?
H75A C75 H75C 109.5 . . ?
H75B C75 H75C 109.5 . . ?
C71 C76 H76A 109.5 . . ?
C71 C76 H76B 109.5 . . ?
H76A C76 H76B 109.5 . . ?
C71 C76 H76C 109.5 . . ?
H76A C76 H76C 109.5 . . ?
H76B C76 H76C 109.5 . . ?
C72 C77 H77A 109.5 . . ?
C72 C77 H77B 109.5 . . ?
H77A C77 H77B 109.5 . . ?
C72 C77 H77C 109.5 . . ?
H77A C77 H77C 109.5 . . ?
H77B C77 H77C 109.5 . . ?
C73 C78 H78A 109.5 . . ?
C73 C78 H78B 109.5 . . ?
H78A C78 H78B 109.5 . . ?
C73 C78 H78C 109.5 . . ?
H78A C78 H78C 109.5 . . ?
H78B C78 H78C 109.5 . . ?
C74 C79 H79A 109.5 . . ?
C74 C79 H79B 109.5 . . ?
H79A C79 H79B 109.5 . . ?
C74 C79 H79C 109.5 . . ?
H79A C79 H79C 109.5 . . ?
H79B C79 H79C 109.5 . . ?
C2 N1 C4 119.8(2) . . ?
C2 N1 Sc1 79.76(14) . . ?
C4 N1 Sc1 160.23(17) . . ?
C42 N2 C43 120.0(2) . . ?
C42 N2 Sc5 79.40(14) . . ?
C43 N2 Sc5 160.17(17) . . ?
C8 O1 Sc2 117.68(17) . . ?
C8 O1 Sc1 129.31(18) . . ?
Sc2 O1 Sc1 105.10(7) . . ?
C9 O2 Sc3 132.65(19) . . ?
C9 O2 Sc2 131.13(18) . . ?
Sc3 O2 Sc2 92.85(7) . . ?
C10 O3 Sc3 119.58(17) . . ?
C10 O3 Sc1 128.57(17) . . ?
Sc3 O3 Sc1 104.45(8) . . ?
C47 O4 Sc6 130.96(18) . . ?
C47 O4 Sc4 134.14(18) . . ?
Sc6 O4 Sc4 92.80(7) . . ?
C48 O5 Sc4 117.01(17) . . ?
C48 O5 Sc5 129.33(18) . . ?
Sc4 O5 Sc5 103.63(8) . . ?
C49 O6 Sc6 117.37(17) . . ?
C49 O6 Sc5 129.12(17) . . ?
Sc6 O6 Sc5 105.96(8) . . ?
N1 Sc1 O3 103.95(8) . . ?
N1 Sc1 O1 106.61(8) . . ?
O3 Sc1 O1 97.28(7) . . ?
N1 Sc1 C2 35.43(8) . . ?
O3 Sc1 C2 82.00(8) . . ?
O1 Sc1 C2 82.34(8) . . ?
N1 Sc1 C11 95.17(9) . . ?
O3 Sc1 C11 111.72(8) . . ?
O1 Sc1 C11 138.23(8) . . ?
C2 Sc1 C11 129.54(9) . . ?
N1 Sc1 C12 96.58(9) . . ?
O3 Sc1 C12 141.14(8) . . ?
O1 Sc1 C12 108.06(8) . . ?
C2 Sc1 C12 129.35(9) . . ?
C11 Sc1 C12 32.70(9) . . ?
N1 Sc1 C15 122.80(9) . . ?
O3 Sc1 C15 87.63(8) . . ?
O1 Sc1 C15 127.54(9) . . ?
C2 Sc1 C15 149.55(9) . . ?
C11 Sc1 C15 32.15(9) . . ?
C12 Sc1 C15 53.59(9) . . ?
N1 Sc1 C13 125.77(9) . . ?
O3 Sc1 C13 127.33(8) . . ?
O1 Sc1 C13 85.26(8) . . ?
C2 Sc1 C13 149.49(9) . . ?
C11 Sc1 C13 53.39(9) . . ?
C12 Sc1 C13 32.21(9) . . ?
C15 Sc1 C13 53.04(9) . . ?
N1 Sc1 C14 147.60(9) . . ?
O3 Sc1 C14 96.11(8) . . ?
O1 Sc1 C14 95.59(8) . . ?
C2 Sc1 C14 176.97(9) . . ?
C11 Sc1 C14 53.36(9) . . ?
C12 Sc1 C14 53.38(9) . . ?
C15 Sc1 C14 32.19(9) . . ?
C13 Sc1 C14 31.84(9) . . ?
N1 Sc1 Sc3 74.80(6) . . ?
O3 Sc1 Sc3 37.60(5) . . ?
O1 Sc1 Sc3 83.37(5) . . ?
C2 Sc1 Sc3 45.48(6) . . ?
C11 Sc1 Sc3 137.48(6) . . ?
C12 Sc1 Sc3 167.50(7) . . ?
C15 Sc1 Sc3 123.46(6) . . ?
C13 Sc1 Sc3 158.83(7) . . ?
C14 Sc1 Sc3 132.22(7) . . ?
N1 Sc1 Sc2 76.68(6) . . ?
O3 Sc1 Sc2 83.53(5) . . ?
O1 Sc1 Sc2 37.22(5) . . ?
C2 Sc1 Sc2 46.11(6) . . ?
C11 Sc1 Sc2 164.26(7) . . ?
C12 Sc1 Sc2 133.78(7) . . ?
C15 Sc1 Sc2 160.18(7) . . ?
C13 Sc1 Sc2 120.87(6) . . ?
C14 Sc1 Sc2 131.44(7) . . ?
Sc3 Sc1 Sc2 53.895(14) . . ?
O2 Sc2 O1 93.36(8) . . ?
O2 Sc2 C1 87.03(9) . . ?
O1 Sc2 C1 114.10(9) . . ?
O2 Sc2 C2 93.20(8) . . ?
O1 Sc2 C2 80.14(8) . . ?
C1 Sc2 C2 34.23(9) . . ?
O2 Sc2 C25 137.01(9) . . ?
O1 Sc2 C25 92.64(8) . . ?
C1 Sc2 C25 128.22(10) . . ?
C2 Sc2 C25 129.75(9) . . ?
O2 Sc2 C23 92.44(9) . . ?
O1 Sc2 C23 133.84(8) . . ?
C1 Sc2 C23 111.92(10) . . ?
C2 Sc2 C23 145.07(9) . . ?
C25 Sc2 C23 54.72(9) . . ?
O2 Sc2 C21 145.58(9) . . ?
O1 Sc2 C21 116.10(9) . . ?
C1 Sc2 C21 95.90(10) . . ?
C2 Sc2 C21 108.37(9) . . ?
C25 Sc2 C21 33.02(10) . . ?
C23 Sc2 C21 54.64(10) . . ?
O2 Sc2 C24 104.18(9) . . ?
O1 Sc2 C24 101.70(8) . . ?
C1 Sc2 C24 141.86(10) . . ?
C2 Sc2 C24 162.32(9) . . ?
C25 Sc2 C24 33.14(9) . . ?
C23 Sc2 C24 32.98(9) . . ?
C21 Sc2 C24 54.81(10) . . ?
O2 Sc2 C22 113.45(9) . . ?
O1 Sc2 C22 147.03(9) . . ?
C1 Sc2 C22 87.25(10) . . ?
C2 Sc2 C22 115.30(9) . . ?
C25 Sc2 C22 54.76(9) . . ?
C23 Sc2 C22 32.87(10) . . ?
C21 Sc2 C22 33.03(10) . . ?
C24 Sc2 C22 54.73(10) . . ?
O2 Sc2 Sc3 43.53(5) . . ?
O1 Sc2 Sc3 91.86(5) . . ?
C1 Sc2 Sc3 48.56(7) . . ?
C2 Sc2 Sc3 50.29(6) . . ?
C25 Sc2 Sc3 175.40(7) . . ?
C23 Sc2 Sc3 122.09(7) . . ?
C21 Sc2 Sc3 142.95(7) . . ?
C24 Sc2 Sc3 146.15(7) . . ?
C22 Sc2 Sc3 120.67(7) . . ?
O2 Sc2 Sc1 87.45(5) . . ?
O1 Sc2 Sc1 37.68(5) . . ?
C1 Sc2 Sc1 76.65(7) . . ?
C2 Sc2 Sc1 43.43(6) . . ?
C25 Sc2 Sc1 120.79(7) . . ?
C23 Sc2 Sc1 171.42(7) . . ?
C21 Sc2 Sc1 126.65(7) . . ?
C24 Sc2 Sc1 139.02(7) . . ?
C22 Sc2 Sc1 153.07(7) . . ?
Sc3 Sc2 Sc1 62.840(15) . . ?
O2 Sc3 O3 93.40(8) . . ?
O2 Sc3 C1 86.46(9) . . ?
O3 Sc3 C1 114.43(8) . . ?
O2 Sc3 C2 94.30(8) . . ?
O3 Sc3 C2 80.52(8) . . ?
C1 Sc3 C2 34.43(9) . . ?
O2 Sc3 C33 92.88(9) . . ?
O3 Sc3 C33 137.26(9) . . ?
C1 Sc3 C33 108.14(10) . . ?
C2 Sc3 C33 140.93(10) . . ?
O2 Sc3 C35 147.17(9) . . ?
O3 Sc3 C35 111.59(10) . . ?
C1 Sc3 C35 101.15(10) . . ?
C2 Sc3 C35 110.08(9) . . ?
C33 Sc3 C35 54.34(10) . . ?
O2 Sc3 C32 100.05(8) . . ?
O3 Sc3 C32 104.45(9) . . ?
C1 Sc3 C32 140.15(10) . . ?
C2 Sc3 C32 164.43(9) . . ?
C33 Sc3 C32 32.92(10) . . ?
C35 Sc3 C32 54.35(9) . . ?
O2 Sc3 C34 117.59(10) . . ?
O3 Sc3 C34 143.68(10) . . ?
C1 Sc3 C34 87.54(10) . . ?
C2 Sc3 C34 113.12(9) . . ?
C33 Sc3 C34 32.83(10) . . ?
C35 Sc3 C34 32.73(11) . . ?
C32 Sc3 C34 54.46(10) . . ?
O2 Sc3 C31 131.53(9) . . ?
O3 Sc3 C31 91.39(9) . . ?
C1 Sc3 C31 133.89(10) . . ?
C2 Sc3 C31 133.99(9) . . ?
C33 Sc3 C31 54.43(10) . . ?
C35 Sc3 C31 32.77(10) . . ?
C32 Sc3 C31 32.80(10) . . ?
C34 Sc3 C31 54.37(11) . . ?
O2 Sc3 Sc2 43.62(5) . . ?
O3 Sc3 Sc2 92.28(5) . . ?
C1 Sc3 Sc2 47.86(7) . . ?
C2 Sc3 Sc2 51.30(6) . . ?
C33 Sc3 Sc2 120.16(7) . . ?
C35 Sc3 Sc2 147.92(8) . . ?
C32 Sc3 Sc2 141.47(7) . . ?
C34 Sc3 Sc2 122.92(8) . . ?
C31 Sc3 Sc2 174.12(7) . . ?
O2 Sc3 Sc1 87.84(5) . . ?
O3 Sc3 Sc1 37.95(5) . . ?
C1 Sc3 Sc1 76.64(7) . . ?
C2 Sc3 Sc1 43.63(6) . . ?
C33 Sc3 Sc1 175.20(8) . . ?
C35 Sc3 Sc1 124.96(7) . . ?
C32 Sc3 Sc1 142.30(8) . . ?
C34 Sc3 Sc1 149.34(8) . . ?
C31 Sc3 Sc1 121.98(7) . . ?
Sc2 Sc3 Sc1 63.265(15) . . ?
O4 Sc4 O5 92.36(7) . . ?
O4 Sc4 C41 87.15(8) . . ?
O5 Sc4 C41 115.01(8) . . ?
O4 Sc4 C42 95.02(8) . . ?
O5 Sc4 C42 81.12(8) . . ?
C41 Sc4 C42 34.52(9) . . ?
O4 Sc4 C50 94.62(9) . . ?
O5 Sc4 C50 139.82(8) . . ?
C41 Sc4 C50 104.84(10) . . ?
C42 Sc4 C50 137.26(9) . . ?
O4 Sc4 C52 149.09(9) . . ?
O5 Sc4 C52 109.13(9) . . ?
C41 Sc4 C52 102.63(10) . . ?
C42 Sc4 C52 109.71(9) . . ?
C50 Sc4 C52 54.63(10) . . ?
O4 Sc4 C54 98.61(8) . . ?
O5 Sc4 C54 106.86(8) . . ?
C41 Sc4 C54 137.47(10) . . ?
C42 Sc4 C54 163.82(9) . . ?
C50 Sc4 C54 32.95(9) . . ?
C52 Sc4 C54 54.64(10) . . ?
O4 Sc4 C51 121.01(9) . . ?
O5 Sc4 C51 142.11(9) . . ?
C41 Sc4 C51 86.28(9) . . ?
C42 Sc4 C51 110.49(9) . . ?
C50 Sc4 C51 32.82(10) . . ?
C52 Sc4 C51 33.15(10) . . ?
C54 Sc4 C51 54.63(10) . . ?
O4 Sc4 C53 129.10(9) . . ?
O5 Sc4 C53 91.27(8) . . ?
C41 Sc4 C53 135.44(10) . . ?
C42 Sc4 C53 135.62(9) . . ?
C50 Sc4 C53 54.55(9) . . ?
C52 Sc4 C53 32.86(10) . . ?
C54 Sc4 C53 32.94(9) . . ?
C51 Sc4 C53 54.65(9) . . ?
O4 Sc4 Sc6 43.60(5) . . ?
O5 Sc4 Sc6 92.75(5) . . ?
C41 Sc4 Sc6 48.08(6) . . ?
C42 Sc4 Sc6 52.22(6) . . ?
C50 Sc4 Sc6 118.84(7) . . ?
C52 Sc4 Sc6 149.89(8) . . ?
C54 Sc4 Sc6 138.87(7) . . ?
C51 Sc4 Sc6 123.32(7) . . ?
C53 Sc4 Sc6 171.81(7) . . ?
O4 Sc4 Sc5 88.15(5) . . ?
O5 Sc4 Sc5 38.38(5) . . ?
C41 Sc4 Sc5 76.71(7) . . ?
C42 Sc4 Sc5 43.64(6) . . ?
C50 Sc4 Sc5 176.88(7) . . ?
C52 Sc4 Sc5 122.51(7) . . ?
C54 Sc4 Sc5 145.11(7) . . ?
C51 Sc4 Sc5 145.60(8) . . ?
C53 Sc4 Sc5 122.45(7) . . ?
Sc6 Sc4 Sc5 64.235(15) . . ?
N2 Sc5 O5 105.65(8) . . ?
N2 Sc5 O6 104.97(8) . . ?
O5 Sc5 O6 97.41(7) . . ?
N2 Sc5 C42 35.65(8) . . ?
O5 Sc5 C42 82.51(8) . . ?
O6 Sc5 C42 81.63(8) . . ?
N2 Sc5 C62 123.45(9) . . ?
O5 Sc5 C62 85.36(8) . . ?
O6 Sc5 C62 128.88(9) . . ?
C42 Sc5 C62 148.49(9) . . ?
N2 Sc5 C63 95.27(9) . . ?
O5 Sc5 C63 109.79(9) . . ?
O6 Sc5 C63 140.18(9) . . ?
C42 Sc5 C63 129.19(10) . . ?
C62 Sc5 C63 32.50(10) . . ?
N2 Sc5 C64 96.22(9) . . ?
O5 Sc5 C64 138.98(8) . . ?
O6 Sc5 C64 110.05(8) . . ?
C42 Sc5 C64 130.07(9) . . ?
C62 Sc5 C64 53.72(9) . . ?
C63 Sc5 C64 32.52(9) . . ?
N2 Sc5 C60 125.07(9) . . ?
O5 Sc5 C60 126.04(9) . . ?
O6 Sc5 C60 87.05(8) . . ?
C42 Sc5 C60 150.58(9) . . ?
C62 Sc5 C60 53.35(9) . . ?
C63 Sc5 C60 53.53(9) . . ?
C64 Sc5 C60 32.26(10) . . ?
N2 Sc5 C61 147.82(9) . . ?
O5 Sc5 C61 94.23(8) . . ?
O6 Sc5 C61 97.06(9) . . ?
C42 Sc5 C61 176.28(10) . . ?
C62 Sc5 C61 32.17(10) . . ?
C63 Sc5 C61 53.64(10) . . ?
C64 Sc5 C61 53.65(10) . . ?
C60 Sc5 C61 32.28(9) . . ?
N2 Sc5 Sc4 75.41(6) . . ?
O5 Sc5 Sc4 37.99(5) . . ?
O6 Sc5 Sc4 83.56(5) . . ?
C42 Sc5 Sc4 45.43(6) . . ?
C62 Sc5 Sc4 121.29(7) . . ?
C63 Sc5 Sc4 135.31(7) . . ?
C64 Sc5 Sc4 165.71(7) . . ?
C60 Sc5 Sc4 159.23(7) . . ?
C61 Sc5 Sc4 131.05(7) . . ?
N2 Sc5 Sc6 76.72(6) . . ?
O5 Sc5 Sc6 82.87(5) . . ?
O6 Sc5 Sc6 36.77(5) . . ?
C42 Sc5 Sc6 46.23(6) . . ?
C62 Sc5 Sc6 158.95(8) . . ?
C63 Sc5 Sc6 166.66(7) . . ?
C64 Sc5 Sc6 136.61(7) . . ?
C60 Sc5 Sc6 122.70(7) . . ?
C61 Sc5 Sc6 131.73(7) . . ?
Sc4 Sc5 Sc6 53.534(14) . . ?
O4 Sc6 O6 93.95(8) . . ?
O4 Sc6 C41 87.68(8) . . ?
O6 Sc6 C41 112.41(8) . . ?
O4 Sc6 C42 92.84(8) . . ?
O6 Sc6 C42 78.65(8) . . ?
C41 Sc6 C42 33.89(9) . . ?
O4 Sc6 C72 144.27(8) . . ?
O6 Sc6 C72 116.56(8) . . ?
C41 Sc6 C72 96.52(9) . . ?
C42 Sc6 C72 110.24(8) . . ?
O4 Sc6 C71 134.64(8) . . ?
O6 Sc6 C71 94.03(8) . . ?
C41 Sc6 C71 129.18(10) . . ?
C42 Sc6 C71 132.50(9) . . ?
C72 Sc6 C71 33.19(9) . . ?
O4 Sc6 C70 101.83(8) . . ?
O6 Sc6 C70 104.31(8) . . ?
C41 Sc6 C70 141.32(9) . . ?
C42 Sc6 C70 164.71(9) . . ?
C72 Sc6 C70 54.82(9) . . ?
C71 Sc6 C70 33.19(9) . . ?
O4 Sc6 C73 112.62(8) . . ?
O6 Sc6 C73 148.10(8) . . ?
C41 Sc6 C73 86.98(9) . . ?
C42 Sc6 C73 115.58(9) . . ?
C72 Sc6 C73 32.96(9) . . ?
C71 Sc6 C73 54.86(9) . . ?
C70 Sc6 C73 54.64(9) . . ?
O4 Sc6 C74 90.82(8) . . ?
O6 Sc6 C74 136.46(8) . . ?
C41 Sc6 C74 111.01(9) . . ?
C42 Sc6 C74 144.33(9) . . ?
C72 Sc6 C74 54.52(9) . . ?
C71 Sc6 C74 54.71(9) . . ?
C70 Sc6 C74 32.83(9) . . ?
C73 Sc6 C74 32.82(9) . . ?
O4 Sc6 Sc4 43.60(5) . . ?
O6 Sc6 Sc4 91.96(5) . . ?
C41 Sc6 Sc4 48.65(7) . . ?
C42 Sc6 Sc4 50.01(6) . . ?
C72 Sc6 Sc4 143.01(7) . . ?
C71 Sc6 Sc4 173.92(7) . . ?
C70 Sc6 Sc4 143.40(7) . . ?
C73 Sc6 Sc4 119.33(6) . . ?
C74 Sc6 Sc4 119.65(7) . . ?
O4 Sc6 Sc5 86.57(5) . . ?
O6 Sc6 Sc5 37.27(5) . . ?
C41 Sc6 Sc5 75.65(6) . . ?
C42 Sc6 Sc5 42.69(6) . . ?
C72 Sc6 Sc5 128.90(6) . . ?
C71 Sc6 Sc5 123.68(7) . . ?
C70 Sc6 Sc5 141.53(7) . . ?
C73 Sc6 Sc5 153.76(6) . . ?
C74 Sc6 Sc5 172.76(7) . . ?
Sc4 Sc6 Sc5 62.231(15) . . ?

loop_
_geom_bond_atom_site_label_1
_geom_bond_atom_site_label_2
_geom_bond_distance
_geom_bond_site_symmetry_2
_geom_bond_publ_flag
C1 C2 1.376(4) . ?
C1 Sc2 2.249(3) . ?
C1 Sc3 2.274(3) . ?
C1 H1 1.00(3) . ?
C2 N1 1.349(3) . ?
C2 Sc1 2.291(3) . ?
C2 Sc3 2.367(2) . ?
C2 Sc2 2.401(2) . ?
C4 N1 1.491(3) . ?
C4 C5 1.519(4) . ?
C4 C7 1.522(4) . ?
C4 C6 1.529(4) . ?
C5 H5A 0.9800 . ?
C5 H5B 0.9800 . ?
C5 H5C 0.9800 . ?
C6 H6A 0.9800 . ?
C6 H6B 0.9800 . ?
C6 H6C 0.9800 . ?
C7 H7A 0.9800 . ?
C7 H7B 0.9800 . ?
C7 H7C 0.9800 . ?
C8 O1 1.423(3) . ?
C8 H8A 0.9800 . ?
C8 H8B 0.9800 . ?
C8 H8C 0.9800 . ?
C9 O2 1.407(3) . ?
C9 H9A 0.9800 . ?
C9 H9B 0.9800 . ?
C9 H9C 0.9800 . ?
C10 O3 1.419(3) . ?
C10 H10A 0.9800 . ?
C10 H10B 0.9800 . ?
C10 H10C 0.9800 . ?
C11 C15 1.401(4) . ?
C11 C12 1.418(4) . ?
C11 C16 1.497(4) . ?
C11 Sc1 2.517(3) . ?
C12 C13 1.411(4) . ?
C12 C17 1.504(4) . ?
C12 Sc1 2.522(3) . ?
C13 C14 1.411(4) . ?
C13 C18 1.506(4) . ?
C13 Sc1 2.561(3) . ?
C14 C15 1.421(4) . ?
C14 C19 1.502(4) . ?
C14 Sc1 2.583(3) . ?
C15 C20 1.506(4) . ?
C15 Sc1 2.542(3) . ?
C16 H16A 0.9800 . ?
C16 H16B 0.9800 . ?
C16 H16C 0.9800 . ?
C17 H17A 0.9800 . ?
C17 H17B 0.9800 . ?
C17 H17C 0.9800 . ?
C18 H18A 0.9800 . ?
C18 H18B 0.9800 . ?
C18 H18C 0.9800 . ?
C19 H19A 0.9800 . ?
C19 H19B 0.9800 . ?
C19 H19C 0.9800 . ?
C20 H20A 0.9800 . ?
C20 H20B 0.9800 . ?
C20 H20C 0.9800 . ?
C21 C25 1.415(4) . ?
C21 C22 1.418(4) . ?
C21 C26 1.506(4) . ?
C21 Sc2 2.491(3) . ?
C22 C23 1.411(4) . ?
C22 C27 1.501(4) . ?
C22 Sc2 2.495(3) . ?
C23 C24 1.415(4) . ?
C23 C28 1.502(4) . ?
C23 Sc2 2.491(3) . ?
C24 C25 1.421(4) . ?
C24 C29 1.506(4) . ?
C24 Sc2 2.494(3) . ?
C25 C30 1.507(4) . ?
C25 Sc2 2.488(3) . ?
C26 H26A 0.9800 . ?
C26 H26B 0.9800 . ?
C26 H26C 0.9800 . ?
C27 H27A 0.9800 . ?
C27 H27B 0.9800 . ?
C27 H27C 0.9800 . ?
C28 H28A 0.9800 . ?
C28 H28B 0.9800 . ?
C28 H28C 0.9800 . ?
C29 H29A 0.9800 . ?
C29 H29B 0.9800 . ?
C29 H29C 0.9800 . ?
C30 H30A 0.9800 . ?
C30 H30B 0.9800 . ?
C30 H30C 0.9800 . ?
C31 C35 1.410(4) . ?
C31 C32 1.412(4) . ?
C31 C36 1.498(5) . ?
C31 Sc3 2.502(3) . ?
C32 C33 1.414(5) . ?
C32 C37 1.508(4) . ?
C32 Sc3 2.498(3) . ?
C33 C34 1.410(4) . ?
C33 C38 1.509(5) . ?
C33 Sc3 2.490(3) . ?
C34 C35 1.407(5) . ?
C34 C39 1.503(5) . ?
C34 Sc3 2.499(3) . ?
C35 C40 1.513(4) . ?
C35 Sc3 2.494(3) . ?
C36 H36A 0.9800 . ?
C36 H36B 0.9800 . ?
C36 H36C 0.9800 . ?
C37 H37A 0.9800 . ?
C37 H37B 0.9800 . ?
C37 H37C 0.9800 . ?
C38 H38A 0.9800 . ?
C38 H38B 0.9800 . ?
C38 H38C 0.9800 . ?
C39 H39A 0.9800 . ?
C39 H39B 0.9800 . ?
C39 H39C 0.9800 . ?
C40 H40A 0.9800 . ?
C40 H40B 0.9800 . ?
C40 H40C 0.9800 . ?
C41 C42 1.375(4) . ?
C41 Sc6 2.251(3) . ?
C41 Sc4 2.271(3) . ?
C41 H41 0.99(3) . ?
C42 N2 1.353(3) . ?
C42 Sc5 2.281(3) . ?
C42 Sc4 2.355(2) . ?
C42 Sc6 2.429(2) . ?
C43 N2 1.487(3) . ?
C43 C46 1.519(4) . ?
C43 C45 1.524(4) . ?
C43 C44 1.532(4) . ?
C44 H44A 0.9800 . ?
C44 H44B 0.9800 . ?
C44 H44C 0.9800 . ?
C45 H45A 0.9800 . ?
C45 H45B 0.9800 . ?
C45 H45C 0.9800 . ?
C46 H46A 0.9800 . ?
C46 H46B 0.9800 . ?
C46 H46C 0.9800 . ?
C47 O4 1.407(3) . ?
C47 H47A 0.9800 . ?
C47 H47B 0.9800 . ?
C47 H47C 0.9800 . ?
C48 O5 1.419(3) . ?
C48 H48A 0.9800 . ?
C48 H48B 0.9800 . ?
C48 H48C 0.9800 . ?
C49 O6 1.424(3) . ?
C49 H49A 0.9800 . ?
C49 H49B 0.9800 . ?
C49 H49C 0.9800 . ?
C50 C51 1.404(4) . ?
C50 C54 1.408(4) . ?
C50 C55 1.505(4) . ?
C50 Sc4 2.481(3) . ?
C51 C52 1.418(4) . ?
C51 C56 1.511(4) . ?
C51 Sc4 2.488(3) . ?
C52 C53 1.408(4) . ?
C52 C57 1.502(4) . ?
C52 Sc4 2.483(3) . ?
C53 C54 1.411(4) . ?
C53 C58 1.505(4) . ?
C53 Sc4 2.493(3) . ?
C54 C59 1.508(4) . ?
C54 Sc4 2.484(3) . ?
C55 H55A 0.9800 . ?
C55 H55B 0.9800 . ?
C55 H55C 0.9800 . ?
C56 H56A 0.9800 . ?
C56 H56B 0.9800 . ?
C56 H56C 0.9800 . ?
C57 H57A 0.9800 . ?
C57 H57B 0.9800 . ?
C57 H57C 0.9800 . ?
C58 H58A 0.9800 . ?
C58 H58B 0.9800 . ?
C58 H58C 0.9800 . ?
C59 H59A 0.9800 . ?
C59 H59B 0.9800 . ?
C59 H59C 0.9800 . ?
C60 C64 1.413(4) . ?
C60 C61 1.414(4) . ?
C60 C65 1.508(4) . ?
C60 Sc5 2.543(3) . ?
C61 C62 1.408(4) . ?
C61 C66 1.510(4) . ?
C61 Sc5 2.545(3) . ?
C62 C63 1.419(4) . ?
C62 C67 1.511(4) . ?
C62 Sc5 2.535(3) . ?
C63 C64 1.422(4) . ?
C63 C68 1.504(4) . ?
C63 Sc5 2.536(3) . ?
C64 C69 1.504(4) . ?
C64 Sc5 2.541(3) . ?
C65 H65A 0.9800 . ?
C65 H65B 0.9800 . ?
C65 H65C 0.9800 . ?
C66 H66A 0.9800 . ?
C66 H66B 0.9800 . ?
C66 H66C 0.9800 . ?
C67 H67A 0.9800 . ?
C67 H67B 0.9800 . ?
C67 H67C 0.9800 . ?
C68 H68A 0.9800 . ?
C68 H68B 0.9800 . ?
C68 H68C 0.9800 . ?
C69 H69A 0.9800 . ?
C69 H69B 0.9800 . ?
C69 H69C 0.9800 . ?
C70 C74 1.413(4) . ?
C70 C71 1.419(4) . ?
C70 C75 1.513(4) . ?
C70 Sc6 2.491(2) . ?
C71 C72 1.414(4) . ?
C71 C76 1.502(4) . ?
C71 Sc6 2.476(3) . ?
C72 C73 1.410(4) . ?
C72 C77 1.507(4) . ?
C72 Sc6 2.475(3) . ?
C73 C74 1.414(4) . ?
C73 C78 1.505(4) . ?
C73 Sc6 2.497(2) . ?
C74 C79 1.505(4) . ?
C74 Sc6 2.507(2) . ?
C75 H75A 0.9800 . ?
C75 H75B 0.9800 . ?
C75 H75C 0.9800 . ?
C76 H76A 0.9800 . ?
C76 H76B 0.9800 . ?
C76 H76C 0.9800 . ?
C77 H77A 0.9800 . ?
C77 H77B 0.9800 . ?
C77 H77C 0.9800 . ?
C78 H78A 0.9800 . ?
C78 H78B 0.9800 . ?
C78 H78C 0.9800 . ?
C79 H79A 0.9800 . ?
C79 H79B 0.9800 . ?
C79 H79C 0.9800 . ?
N1 Sc1 2.106(2) . ?
N2 Sc5 2.102(2) . ?
O1 Sc2 2.0875(18) . ?
O1 Sc1 2.1094(18) . ?
O2 Sc3 2.0785(18) . ?
O2 Sc2 2.0819(19) . ?
O3 Sc3 2.0916(19) . ?
O3 Sc1 2.1078(18) . ?
O4 Sc6 2.0737(18) . ?
O4 Sc4 2.0739(18) . ?
O5 Sc4 2.0932(18) . ?
O5 Sc5 2.1112(18) . ?
O6 Sc6 2.0944(18) . ?
O6 Sc5 2.1185(17) . ?
Sc1 Sc3 3.3192(7) . ?
Sc1 Sc2 3.3318(7) . ?
Sc2 Sc3 3.0141(7) . ?
Sc4 Sc6 3.0037(7) . ?
Sc4 Sc5 3.3048(7) . ?
Sc5 Sc6 3.3636(6) . ?
